data_4028830
loop_
_publ_author_name
'Yosuke Demizu'
'Hiroko Yamashita'
'Norikazu Yamazaki'
'Yukiko Sato'
'Mitsunobu Doi'
'Masakazu Tanaka'
'Masaaki Kurihara'

_publ_contact_author_email demizu@nihs.go.jp
_publ_contact_author_fax +81-3-3707-6950
_publ_contact_author_name 'Yosuke Demizu Ph.D'
_publ_contact_author_phone +81-3-3700-1141
_publ_section_title
;
 Oligopeptides with Equal Amounts of l- and d-Amino Acids May Prefer a
 Helix Screw Sense
;
_journal_name_full 'Journal of Organic Chemistry'
_journal_page_first 12106
_journal_page_last 12113
_journal_paper_doi 10.1021/jo402133e
_journal_volume 78
_journal_year 2013
_chemical_absolute_configuration rm
_chemical_compound_source synthesis
_chemical_formula_sum 'C54 H101 N9 O13'
_chemical_formula_weight 1084.44
_chemical_name_systematic
; 
 ? 
;
_space_group_IT_number 4
_symmetry_cell_setting monoclinic
_symmetry_space_group_name_Hall 'P 2yb'
_symmetry_space_group_name_H-M 'P 1 21 1'
_atom_sites_solution_hydrogens geom
_atom_sites_solution_primary direct
_atom_sites_solution_secondary difmap
_audit_creation_method SHELXL-97
_cell_angle_alpha 90.00
_cell_angle_beta 90.154(4)
_cell_angle_gamma 90.00
_cell_formula_units_Z 2
_cell_length_a 11.493(2)
_cell_length_b 20.119(4)
_cell_length_c 14.627(3)
_cell_measurement_reflns_used 7065
_cell_measurement_temperature 293(2)
_cell_measurement_theta_max 22.72
_cell_measurement_theta_min 2.25
_cell_volume 3382.2(11)
_computing_cell_refinement 'SAINTPLUS (Bruker, 1998)'
_computing_data_collection 'SMART (Bruker, 1998)'
_computing_data_reduction 'SAINTPLUS (Bruker, 1998)'
_computing_structure_refinement 'SHELXL-97 (Sheldrick, 2008)'
_computing_structure_solution 'SHELXD (Seldrick & Gould, 1996)'
_diffrn_ambient_temperature 293(2)
_diffrn_detector_area_resol_mean 8.366
_diffrn_measured_fraction_theta_full 0.975
_diffrn_measured_fraction_theta_max 0.975
_diffrn_measurement_device_type 'Bruker AXS SMART APEX (CCD area detector)'
_diffrn_measurement_method \w-scan
_diffrn_radiation_monochromator 'Bruker AXS Montel (conforcal multilayer optics)'
_diffrn_radiation_source 'MacScience M18XCE (rotating anode)'
_diffrn_radiation_type MoK\a
_diffrn_radiation_wavelength 0.71073
_diffrn_reflns_av_R_equivalents 0.0914
_diffrn_reflns_av_sigmaI/netI 0.0713
_diffrn_reflns_limit_h_max 12
_diffrn_reflns_limit_h_min -12
_diffrn_reflns_limit_k_max 21
_diffrn_reflns_limit_k_min -21
_diffrn_reflns_limit_l_max 15
_diffrn_reflns_limit_l_min -15
_diffrn_reflns_number 15754
_diffrn_reflns_theta_full 22.21
_diffrn_reflns_theta_max 22.21
_diffrn_reflns_theta_min 1.72
_diffrn_standards_decay_% 0.0
_diffrn_standards_interval_count 15754
_diffrn_standards_interval_time 780
_diffrn_standards_number 228
_exptl_absorpt_coefficient_mu 0.076
_exptl_absorpt_correction_type none
_exptl_crystal_colour colorless
_exptl_crystal_density_diffrn 1.065
_exptl_crystal_description plate
_exptl_crystal_F_000 1184
_exptl_crystal_size_max 0.35
_exptl_crystal_size_mid 0.35
_exptl_crystal_size_min 0.15
_refine_diff_density_max 0.903
_refine_diff_density_min -0.485
_refine_diff_density_rms 0.096
_refine_ls_abs_structure_details 'Flack (1983), 0 Friedel pairs'
_refine_ls_abs_structure_Flack 4(5)
_refine_ls_extinction_coef 0.024(3)
_refine_ls_extinction_expression Fc^*^=kFc[1+0.001xFc^2^\l^3^/sin(2\q)]^-1/4^
_refine_ls_extinction_method SHELXL
_refine_ls_goodness_of_fit_ref 2.182
_refine_ls_hydrogen_treatment constr
_refine_ls_matrix_type full
_refine_ls_number_parameters 686
_refine_ls_number_reflns 4309
_refine_ls_number_restraints 259
_refine_ls_restrained_S_all 2.417
_refine_ls_R_factor_all 0.1210
_refine_ls_R_factor_gt 0.1138
_refine_ls_shift/su_max 0.017
_refine_ls_shift/su_mean 0.004
_refine_ls_structure_factor_coef Fsqd
_refine_ls_weighting_details 'calc w=1/[\s^2^(Fo^2^)+(0.0156P)^2^+2.0000P] where P=(Fo^2^+2Fc^2^)/3'
_refine_ls_weighting_scheme calc
_refine_ls_wR_factor_gt 0.2691
_refine_ls_wR_factor_ref 0.2709
_reflns_number_gt 3615
_reflns_number_total 4309
_reflns_threshold_expression I>2\s(I)
_cod_data_source_file jo402133e_si_002.cif
_cod_data_source_block nine2
_cod_original_cell_volume 3382.1(12)
_cod_database_code 4028830

loop_
_symmetry_equiv_pos_as_xyz
'x, y, z'
'-x, y+1/2, -z'

loop_
_atom_site_label
_atom_site_type_symbol
_atom_site_fract_x
_atom_site_fract_y
_atom_site_fract_z
_atom_site_U_iso_or_equiv
_atom_site_adp_type
_atom_site_occupancy
_atom_site_symmetry_multiplicity
_atom_site_calc_flag
_atom_site_refinement_flags
C1 C 0.1900(17) 0.6540(8) -0.3549(11) 0.076(5) Uani 1 1 d .
C2 C 0.303(2) 0.6769(11) -0.329(2) 0.131(9) Uani 1 1 d .
H2A H 0.3572 0.6668 -0.3773 0.197 Uiso 1 1 calc R
H2B H 0.3270 0.6551 -0.2741 0.197 Uiso 1 1 calc R
H2C H 0.3009 0.7240 -0.3197 0.197 Uiso 1 1 calc R
C3 C 0.159(2) 0.6807(11) -0.4466(16) 0.127(8) Uani 1 1 d U
H3A H 0.0823 0.6657 -0.4632 0.191 Uiso 1 1 calc R
H3B H 0.2140 0.6651 -0.4909 0.191 Uiso 1 1 calc R
H3C H 0.1601 0.7284 -0.4449 0.191 Uiso 1 1 calc R
C4 C 0.0998(17) 0.6681(10) -0.2823(15) 0.101(6) Uani 1 1 d .
H4A H 0.0254 0.6520 -0.3024 0.151 Uiso 1 1 calc R
H4B H 0.0953 0.7151 -0.2719 0.151 Uiso 1 1 calc R
H4C H 0.1215 0.6461 -0.2266 0.151 Uiso 1 1 calc R
O1 O 0.1924(12) 0.5810(5) -0.3738(7) 0.087(4) Uani 1 1 d .
C5 C 0.2025(13) 0.5344(8) -0.3107(9) 0.059(4) Uani 1 1 d .
O5 O 0.2440(9) 0.5452(5) -0.2318(7) 0.073(3) Uani 1 1 d .
N11 N 0.1690(9) 0.4756(5) -0.3392(7) 0.051(3) Uani 1 1 d U
H11 H 0.1495 0.4705 -0.3955 0.061 Uiso 1 1 calc R
C11 C 0.1642(11) 0.4201(7) -0.2792(8) 0.050(3) Uani 1 1 d U
H11A H 0.1182 0.4328 -0.2257 0.059 Uiso 1 1 calc R
C12 C 0.1014(12) 0.3620(7) -0.3275(9) 0.061(4) Uani 1 1 d .
H12A H 0.0284 0.3783 -0.3523 0.073 Uiso 1 1 calc R
H12B H 0.1488 0.3474 -0.3785 0.073 Uiso 1 1 calc R
C13 C 0.0761(14) 0.3023(9) -0.2668(13) 0.081(5) Uani 1 1 d .
H13 H 0.1499 0.2864 -0.2414 0.097 Uiso 1 1 calc R
C14 C -0.0037(19) 0.3190(12) -0.1884(14) 0.120(8) Uani 1 1 d .
H14A H 0.0309 0.3533 -0.1517 0.180 Uiso 1 1 calc R
H14B H -0.0158 0.2801 -0.1517 0.180 Uiso 1 1 calc R
H14C H -0.0770 0.3343 -0.2120 0.180 Uiso 1 1 calc R
C15 C 0.025(2) 0.2484(10) -0.3226(17) 0.122(8) Uani 1 1 d .
H15A H 0.0764 0.2377 -0.3719 0.183 Uiso 1 1 calc R
H15B H -0.0487 0.2627 -0.3469 0.183 Uiso 1 1 calc R
H15C H 0.0135 0.2098 -0.2851 0.183 Uiso 1 1 calc R
C16 C 0.2843(11) 0.3976(7) -0.2457(8) 0.047(3) Uani 1 1 d U
O16 O 0.2976(7) 0.3809(5) -0.1645(6) 0.057(2) Uani 1 1 d U
N21 N 0.3710(9) 0.3969(6) -0.3052(7) 0.054(3) Uani 1 1 d U
H21 H 0.3570 0.4085 -0.3608 0.065 Uiso 1 1 calc R
C21 C 0.4870(12) 0.3779(8) -0.2808(9) 0.061(4) Uani 1 1 d U
H21A H 0.5358 0.3874 -0.3341 0.073 Uiso 1 1 calc R
C22 C 0.5017(14) 0.3036(9) -0.2604(12) 0.080(5) Uani 1 1 d U
H22A H 0.4508 0.2780 -0.3000 0.096 Uiso 1 1 calc R
H22B H 0.4796 0.2948 -0.1976 0.096 Uiso 1 1 calc R
C23 C 0.6294(18) 0.2816(12) -0.2755(16) 0.113(7) Uani 1 1 d U
H23 H 0.6792 0.3147 -0.2456 0.135 Uiso 1 1 calc R
C24 C 0.643(3) 0.2174(19) -0.223(3) 0.228(17) Uani 1 1 d U
H24A H 0.6177 0.2238 -0.1611 0.341 Uiso 1 1 calc R
H24B H 0.7232 0.2041 -0.2233 0.341 Uiso 1 1 calc R
H24C H 0.5966 0.1834 -0.2513 0.341 Uiso 1 1 calc R
C25 C 0.668(2) 0.2770(15) -0.3739(19) 0.150(9) Uani 1 1 d U
H25A H 0.6574 0.3194 -0.4031 0.226 Uiso 1 1 calc R
H25B H 0.6225 0.2440 -0.4051 0.226 Uiso 1 1 calc R
H25C H 0.7488 0.2649 -0.3761 0.226 Uiso 1 1 calc R
C26 C 0.5336(12) 0.4218(8) -0.2020(9) 0.058(4) Uani 1 1 d .
O26 O 0.5719(8) 0.3940(5) -0.1318(6) 0.064(3) Uani 1 1 d U
N31 N 0.5285(10) 0.4861(6) -0.2129(8) 0.062(3) Uani 1 1 d U
H31 H 0.4997 0.5013 -0.2630 0.075 Uiso 1 1 calc R
C31 C 0.5695(13) 0.5337(8) -0.1442(10) 0.071(4) Uani 1 1 d .
C32 C 0.5312(18) 0.6026(9) -0.1752(13) 0.095(6) Uani 1 1 d .
H32A H 0.4481 0.6035 -0.1819 0.142 Uiso 1 1 calc R
H32B H 0.5668 0.6129 -0.2327 0.142 Uiso 1 1 calc R
H32C H 0.5545 0.6349 -0.1304 0.142 Uiso 1 1 calc R
C33 C 0.7018(13) 0.5287(11) -0.1372(11) 0.090(6) Uani 1 1 d .
H33A H 0.7231 0.4844 -0.1194 0.135 Uiso 1 1 calc R
H33B H 0.7298 0.5597 -0.0924 0.135 Uiso 1 1 calc R
H33C H 0.7357 0.5387 -0.1955 0.135 Uiso 1 1 calc R
C34 C 0.5107(12) 0.5183(8) -0.0526(10) 0.063(4) Uani 1 1 d .
O34 O 0.5676(8) 0.5158(6) 0.0199(7) 0.075(3) Uani 1 1 d U
N41 N 0.3979(9) 0.5114(5) -0.0544(7) 0.051(3) Uani 1 1 d U
H41 H 0.3616 0.5141 -0.1057 0.061 Uiso 1 1 calc R
C41 C 0.3328(11) 0.4994(7) 0.0281(8) 0.050(3) Uani 1 1 d .
H41A H 0.3483 0.5356 0.0713 0.060 Uiso 1 1 calc R
C42 C 0.2029(11) 0.4968(7) 0.0086(9) 0.057(4) Uani 1 1 d .
H42A H 0.1641 0.4785 0.0618 0.068 Uiso 1 1 calc R
H42B H 0.1897 0.4664 -0.0418 0.068 Uiso 1 1 calc R
C43 C 0.1452(13) 0.5641(8) -0.0151(10) 0.066(4) Uani 1 1 d .
H43 H 0.1905 0.5837 -0.0650 0.079 Uiso 1 1 calc R
C44 C 0.1470(17) 0.6123(8) 0.0610(14) 0.092(6) Uani 1 1 d .
H44A H 0.1124 0.6534 0.0413 0.138 Uiso 1 1 calc R
H44B H 0.2259 0.6202 0.0797 0.138 Uiso 1 1 calc R
H44C H 0.1037 0.5948 0.1116 0.138 Uiso 1 1 calc R
C45 C 0.0234(15) 0.5527(12) -0.0518(15) 0.116(7) Uani 1 1 d .
H45A H 0.0261 0.5214 -0.1013 0.175 Uiso 1 1 calc R
H45B H -0.0082 0.5940 -0.0733 0.175 Uiso 1 1 calc R
H45C H -0.0250 0.5355 -0.0039 0.175 Uiso 1 1 calc R
C46 C 0.3704(11) 0.4337(7) 0.0719(8) 0.047(3) Uani 1 1 d U
O46 O 0.3923(8) 0.4299(5) 0.1571(6) 0.059(2) Uani 1 1 d U
N51 N 0.3751(8) 0.3815(5) 0.0180(7) 0.046(2) Uani 1 1 d U
H51 H 0.3616 0.3869 -0.0394 0.055 Uiso 1 1 calc R
C51 C 0.4019(11) 0.3152(7) 0.0511(9) 0.052(3) Uani 1 1 d U
H51A H 0.4090 0.2869 -0.0031 0.063 Uiso 1 1 calc R
C52 C 0.3052(11) 0.2858(8) 0.1086(10) 0.059(4) Uani 1 1 d U
H52A H 0.3314 0.2434 0.1326 0.071 Uiso 1 1 calc R
H52B H 0.2915 0.3150 0.1602 0.071 Uiso 1 1 calc R
C53 C 0.1919(16) 0.2751(11) 0.0596(15) 0.102(6) Uani 1 1 d U
H53 H 0.1654 0.3182 0.0364 0.123 Uiso 1 1 calc R
C54 C 0.203(2) 0.2278(13) -0.0218(18) 0.133(8) Uani 1 1 d U
H54A H 0.1284 0.2235 -0.0514 0.199 Uiso 1 1 calc R
H54B H 0.2279 0.1849 -0.0006 0.199 Uiso 1 1 calc R
H54C H 0.2584 0.2451 -0.0643 0.199 Uiso 1 1 calc R
C55 C 0.102(2) 0.2509(14) 0.1324(18) 0.141(8) Uani 1 1 d U
H55A H 0.0977 0.2827 0.1812 0.211 Uiso 1 1 calc R
H55B H 0.1260 0.2087 0.1564 0.211 Uiso 1 1 calc R
H55C H 0.0267 0.2465 0.1043 0.211 Uiso 1 1 calc R
C56 C 0.5193(12) 0.3141(7) 0.0982(9) 0.053(3) Uani 1 1 d .
O56 O 0.5336(8) 0.2841(5) 0.1712(7) 0.064(3) Uani 1 1 d .
N61 N 0.6044(9) 0.3442(6) 0.0545(8) 0.060(3) Uani 1 1 d U
H61 H 0.5885 0.3663 0.0058 0.072 Uiso 1 1 calc R
C61 C 0.7261(12) 0.3411(9) 0.0864(10) 0.071(5) Uani 1 1 d .
C62 C 0.7708(15) 0.2679(10) 0.0799(13) 0.099(6) Uani 1 1 d .
H62A H 0.7225 0.2396 0.1167 0.148 Uiso 1 1 calc R
H62B H 0.8496 0.2657 0.1017 0.148 Uiso 1 1 calc R
H62C H 0.7677 0.2533 0.0174 0.148 Uiso 1 1 calc R
C63 C 0.7979(13) 0.3891(11) 0.0294(11) 0.096(6) Uani 1 1 d .
H63A H 0.8019 0.3732 -0.0325 0.144 Uiso 1 1 calc R
H63B H 0.8750 0.3921 0.0544 0.144 Uiso 1 1 calc R
H63C H 0.7620 0.4322 0.0301 0.144 Uiso 1 1 calc R
C64 C 0.7345(13) 0.3675(9) 0.1842(11) 0.071(4) Uani 1 1 d .
O64 O 0.8096(10) 0.3452(7) 0.2359(8) 0.095(4) Uani 1 1 d U
N71 N 0.6635(11) 0.4162(6) 0.2070(8) 0.068(3) Uani 1 1 d U
H71 H 0.6123 0.4286 0.1675 0.082 Uiso 1 1 calc R
C71 C 0.6660(14) 0.4504(9) 0.2940(11) 0.074(4) Uani 1 1 d U
H71A H 0.7456 0.4467 0.3175 0.089 Uiso 1 1 calc R
C72 C 0.6411(15) 0.5217(11) 0.2841(13) 0.096(6) Uani 1 1 d .
H72A H 0.6382 0.5414 0.3446 0.115 Uiso 1 1 calc R
H72B H 0.5646 0.5267 0.2567 0.115 Uiso 1 1 calc R
C73 C 0.730(3) 0.5609(12) 0.2258(18) 0.130(9) Uani 1 1 d .
H73 H 0.7288 0.5383 0.1665 0.156 Uiso 1 1 calc R
C74 C 0.851(3) 0.5559(18) 0.256(2) 0.193(15) Uani 1 1 d .
H74A H 0.9000 0.5807 0.2150 0.289 Uiso 1 1 calc R
H74B H 0.8748 0.5101 0.2557 0.289 Uiso 1 1 calc R
H74C H 0.8588 0.5735 0.3166 0.289 Uiso 1 1 calc R
C75 C 0.692(4) 0.6321(16) 0.204(3) 0.225(19) Uani 1 1 d .
H75A H 0.7512 0.6537 0.1687 0.338 Uiso 1 1 calc R
H75B H 0.6795 0.6561 0.2596 0.338 Uiso 1 1 calc R
H75C H 0.6208 0.6310 0.1691 0.338 Uiso 1 1 calc R
C76 C 0.5878(15) 0.4209(10) 0.3645(12) 0.084(5) Uani 1 1 d U
O76 O 0.5768(13) 0.4468(8) 0.4409(9) 0.120(5) Uani 1 1 d U
N81 N 0.5230(11) 0.3677(7) 0.3418(9) 0.072(3) Uani 1 1 d U
H81 H 0.5323 0.3485 0.2899 0.086 Uiso 1 1 calc R
C81 C 0.4368(13) 0.3429(9) 0.4063(10) 0.073(4) Uani 1 1 d U
H81A H 0.4760 0.3343 0.4646 0.087 Uiso 1 1 calc R
C82 C 0.3872(14) 0.2767(9) 0.3703(11) 0.078(5) Uani 1 1 d .
H82A H 0.3545 0.2843 0.3100 0.094 Uiso 1 1 calc R
H82B H 0.4510 0.2455 0.3635 0.094 Uiso 1 1 calc R
C83 C 0.2943(17) 0.2445(11) 0.4298(11) 0.091(6) Uani 1 1 d .
H83 H 0.2336 0.2781 0.4392 0.109 Uiso 1 1 calc R
C84 C 0.2374(19) 0.1868(12) 0.3804(16) 0.117(7) Uani 1 1 d U
H84A H 0.1798 0.1670 0.4192 0.175 Uiso 1 1 calc R
H84B H 0.2953 0.1543 0.3653 0.175 Uiso 1 1 calc R
H84C H 0.2009 0.2025 0.3254 0.175 Uiso 1 1 calc R
C85 C 0.336(2) 0.2247(14) 0.5215(16) 0.139(8) Uani 1 1 d U
H85A H 0.2730 0.2055 0.5553 0.209 Uiso 1 1 calc R
H85B H 0.3649 0.2631 0.5533 0.209 Uiso 1 1 calc R
H85C H 0.3974 0.1926 0.5153 0.209 Uiso 1 1 calc R
C86 C 0.3420(13) 0.3919(8) 0.4226(10) 0.068(4) Uani 1 1 d U
O86 O 0.2977(9) 0.3992(6) 0.4999(6) 0.074(3) Uani 1 1 d U
N91 N 0.3029(11) 0.4267(6) 0.3509(8) 0.070(3) Uani 1 1 d U
H91 H 0.3353 0.4208 0.2986 0.084 Uiso 1 1 calc R
C91 C 0.2061(15) 0.4748(10) 0.3579(10) 0.080(5) Uani 1 1 d U
C92 C 0.2424(19) 0.5387(10) 0.4042(15) 0.109(6) Uani 1 1 d U
H92A H 0.3049 0.5588 0.3706 0.164 Uiso 1 1 calc R
H92B H 0.2680 0.5293 0.4654 0.164 Uiso 1 1 calc R
H92C H 0.1775 0.5687 0.4061 0.164 Uiso 1 1 calc R
C93 C 0.1610(16) 0.4900(10) 0.2620(11) 0.096(5) Uani 1 1 d U
H93A H 0.2198 0.5132 0.2282 0.144 Uiso 1 1 calc R
H93B H 0.0925 0.5171 0.2661 0.144 Uiso 1 1 calc R
H93C H 0.1422 0.4491 0.2314 0.144 Uiso 1 1 calc R
C94 C 0.1096(15) 0.4424(10) 0.4101(11) 0.076(5) Uani 1 1 d U
O94 O 0.0531(10) 0.4693(7) 0.4680(8) 0.090(3) Uani 1 1 d U
O95 O 0.0841(10) 0.3826(7) 0.3755(8) 0.093(4) Uani 1 1 d U
C95 C -0.0136(19) 0.3470(12) 0.4141(15) 0.119(7) Uani 1 1 d U
H95A H -0.0216 0.3048 0.3842 0.179 Uiso 1 1 calc R
H95B H -0.0834 0.3725 0.4055 0.179 Uiso 1 1 calc R
H95C H -0.0006 0.3401 0.4783 0.179 Uiso 1 1 calc R
O1W O 0.4872(16) 0.5239(11) 0.5882(10) 0.156(7) Uani 1 1 d .
H1W H 0.5156 0.5045 0.5438 0.235 Uiso 1 1 d .
H2W H 0.4714 0.5660 0.5810 0.235 Uiso 1 1 d .

loop_
_atom_site_aniso_label
_atom_site_aniso_U_11
_atom_site_aniso_U_22
_atom_site_aniso_U_33
_atom_site_aniso_U_23
_atom_site_aniso_U_13
_atom_site_aniso_U_12
C1 0.114(15) 0.069(10) 0.044(10) 0.006(8) 0.006(9) 0.023(10)
C2 0.114(18) 0.096(15) 0.18(3) 0.010(17) 0.010(17) -0.011(13)
C3 0.170(12) 0.102(10) 0.110(12) 0.025(9) -0.002(10) 0.022(9)
C4 0.107(15) 0.100(13) 0.094(15) 0.006(13) 0.008(12) 0.018(11)
O1 0.157(11) 0.069(7) 0.036(6) -0.001(6) 0.002(6) 0.007(7)
C5 0.083(10) 0.071(10) 0.024(8) 0.000(8) -0.011(7) 0.013(8)
O5 0.099(8) 0.081(7) 0.040(6) -0.009(6) -0.010(5) 0.005(6)
N11 0.063(5) 0.064(5) 0.024(4) -0.001(4) -0.010(4) 0.005(4)
C11 0.054(7) 0.069(7) 0.026(6) -0.003(6) -0.006(5) 0.002(6)
C12 0.050(8) 0.091(11) 0.041(8) 0.000(8) -0.019(6) 0.001(7)
C13 0.066(10) 0.093(12) 0.085(13) 0.018(11) -0.037(10) -0.012(9)
C14 0.122(17) 0.15(2) 0.084(14) 0.033(15) 0.016(13) -0.033(15)
C15 0.132(18) 0.099(15) 0.14(2) -0.002(15) -0.042(16) -0.021(13)
C16 0.054(6) 0.066(7) 0.020(6) 0.003(6) -0.008(5) -0.003(6)
O16 0.062(4) 0.081(5) 0.026(4) 0.009(4) -0.012(3) -0.001(4)
N21 0.056(5) 0.075(5) 0.032(4) -0.002(4) -0.008(4) 0.003(4)
C21 0.058(7) 0.090(8) 0.035(7) -0.007(7) -0.005(6) 0.000(6)
C22 0.074(8) 0.099(9) 0.068(8) -0.019(8) -0.029(7) 0.015(7)
C23 0.095(10) 0.133(11) 0.110(11) -0.025(9) -0.033(9) 0.030(9)
C24 0.226(19) 0.216(19) 0.24(2) 0.000(12) -0.002(11) 0.024(11)
C25 0.132(12) 0.188(13) 0.131(13) -0.042(10) 0.005(10) 0.036(10)
C26 0.052(8) 0.095(11) 0.028(8) 0.007(8) -0.007(6) 0.000(7)
O26 0.064(5) 0.093(6) 0.034(5) 0.000(5) -0.015(4) 0.007(5)
N31 0.060(5) 0.081(5) 0.046(5) 0.008(5) -0.010(4) -0.011(4)
C31 0.073(10) 0.095(12) 0.044(9) 0.005(9) -0.009(8) -0.022(9)
C32 0.120(15) 0.095(13) 0.070(13) 0.017(11) -0.013(11) -0.035(11)
C33 0.074(11) 0.145(16) 0.051(10) 0.009(11) -0.010(8) -0.046(11)
C34 0.058(9) 0.078(10) 0.051(9) 0.003(8) -0.025(7) -0.013(7)
O34 0.066(5) 0.114(7) 0.046(5) -0.001(5) -0.021(5) -0.011(5)
N41 0.056(5) 0.065(5) 0.032(4) -0.002(4) -0.014(4) -0.003(4)
C41 0.069(9) 0.063(8) 0.017(6) -0.001(6) -0.006(6) 0.000(7)
C42 0.062(9) 0.076(9) 0.033(7) 0.003(7) -0.007(6) 0.011(7)
C43 0.072(10) 0.081(10) 0.045(9) 0.011(8) 0.006(7) 0.020(8)
C44 0.116(14) 0.073(10) 0.088(14) -0.001(11) -0.008(11) 0.028(10)
C45 0.076(12) 0.156(19) 0.116(17) 0.017(16) -0.022(11) 0.041(13)
C46 0.055(7) 0.069(7) 0.018(6) 0.005(6) -0.010(5) 0.005(6)
O46 0.071(4) 0.079(5) 0.028(4) 0.000(4) -0.012(3) 0.011(4)
N51 0.054(4) 0.061(5) 0.021(4) 0.000(4) -0.011(4) 0.009(4)
C51 0.060(7) 0.069(7) 0.028(6) 0.001(6) -0.011(6) 0.012(6)
C52 0.055(7) 0.079(8) 0.044(7) 0.010(7) -0.013(6) 0.005(6)
C53 0.082(9) 0.115(10) 0.109(11) 0.025(9) -0.017(8) -0.007(8)
C54 0.135(12) 0.140(12) 0.123(12) 0.007(10) -0.020(10) -0.021(10)
C55 0.100(10) 0.175(13) 0.146(13) 0.020(10) -0.024(9) -0.018(9)
C56 0.064(9) 0.066(8) 0.029(8) 0.002(7) -0.004(6) 0.017(7)
O56 0.068(6) 0.084(7) 0.041(6) 0.015(6) -0.016(5) 0.011(5)
N61 0.056(5) 0.078(5) 0.045(5) 0.008(4) -0.008(4) 0.007(4)
C61 0.058(9) 0.116(13) 0.040(9) -0.002(9) -0.003(7) 0.024(9)
C62 0.082(12) 0.138(16) 0.077(13) -0.012(13) -0.015(10) 0.043(11)
C63 0.058(9) 0.177(19) 0.053(10) 0.021(13) -0.007(8) 0.002(11)
C64 0.050(8) 0.112(13) 0.052(9) -0.004(10) -0.010(7) 0.010(9)
O64 0.081(6) 0.127(8) 0.075(7) 0.004(7) -0.039(6) 0.021(6)
N71 0.061(5) 0.088(6) 0.055(5) -0.004(5) -0.014(4) 0.001(4)
C71 0.071(8) 0.103(9) 0.049(8) -0.014(7) -0.018(6) -0.013(7)
C72 0.071(10) 0.140(18) 0.076(13) -0.026(13) -0.016(9) -0.007(11)
C73 0.18(3) 0.102(17) 0.103(18) -0.016(15) 0.013(18) -0.013(17)
C74 0.13(2) 0.22(4) 0.22(4) 0.02(3) -0.02(2) -0.06(2)
C75 0.30(5) 0.13(3) 0.26(5) 0.01(3) -0.01(4) -0.03(3)
C76 0.086(9) 0.110(10) 0.055(8) -0.013(8) -0.027(7) -0.005(8)
O76 0.129(8) 0.162(10) 0.068(7) -0.025(7) -0.010(6) -0.039(7)
N81 0.074(5) 0.094(6) 0.047(5) -0.002(5) -0.008(4) -0.001(5)
C81 0.075(8) 0.108(9) 0.035(7) 0.006(7) -0.014(6) 0.002(7)
C82 0.079(10) 0.119(13) 0.038(9) 0.005(10) 0.001(8) -0.003(10)
C83 0.103(13) 0.124(15) 0.045(10) 0.021(11) -0.002(9) 0.008(12)
C84 0.116(10) 0.137(11) 0.098(11) -0.001(10) -0.016(9) -0.011(9)
C85 0.152(12) 0.161(12) 0.105(12) 0.029(10) -0.001(10) -0.014(10)
C86 0.076(8) 0.096(9) 0.031(7) 0.004(7) -0.016(6) 0.000(7)
O86 0.082(6) 0.120(7) 0.020(5) -0.006(5) 0.000(4) 0.005(5)
N91 0.083(5) 0.088(6) 0.040(5) 0.003(5) -0.004(4) 0.012(5)
C91 0.095(9) 0.109(9) 0.038(7) 0.002(8) 0.007(7) 0.013(8)
C92 0.121(10) 0.110(10) 0.096(10) -0.006(9) 0.029(9) -0.003(9)
C93 0.106(9) 0.124(10) 0.058(8) 0.025(8) 0.004(7) 0.031(8)
C94 0.088(9) 0.104(9) 0.036(7) -0.001(8) -0.014(7) 0.015(8)
O94 0.086(6) 0.130(8) 0.055(6) -0.003(6) 0.001(5) 0.016(6)
O95 0.092(7) 0.126(8) 0.061(6) -0.022(7) -0.026(5) -0.001(6)
C95 0.114(11) 0.143(11) 0.100(11) -0.002(10) -0.030(9) -0.021(9)
O1W 0.182(15) 0.214(18) 0.074(9) 0.030(12) -0.001(10) 0.008(14)

loop_
_atom_type_symbol
_atom_type_description
_atom_type_scat_dispersion_real
_atom_type_scat_dispersion_imag
_atom_type_scat_source
C C 0.0033 0.0016 'International Tables Vol C Tables 4.2.6.8 and 6.1.1.4'
H H 0.0000 0.0000 'International Tables Vol C Tables 4.2.6.8 and 6.1.1.4'
N N 0.0061 0.0033 'International Tables Vol C Tables 4.2.6.8 and 6.1.1.4'
O O 0.0106 0.0060 'International Tables Vol C Tables 4.2.6.8 and 6.1.1.4'

loop_
_geom_angle_atom_site_label_1
_geom_angle_atom_site_label_2
_geom_angle_atom_site_label_3
_geom_angle
C2 C1 C3 109.7(19)
C2 C1 O1 110.3(16)
C3 C1 O1 101.1(15)
C2 C1 C4 112.4(18)
C3 C1 C4 113.7(17)
O1 C1 C4 109.1(14)
C1 C2 H2A 109.5
C1 C2 H2B 109.5
H2A C2 H2B 109.5
C1 C2 H2C 109.5
H2A C2 H2C 109.5
H2B C2 H2C 109.5
C1 C3 H3A 109.5
C1 C3 H3B 109.5
H3A C3 H3B 109.5
C1 C3 H3C 109.5
H3A C3 H3C 109.5
H3B C3 H3C 109.5
C1 C4 H4A 109.5
C1 C4 H4B 109.5
H4A C4 H4B 109.5
C1 C4 H4C 109.5
H4A C4 H4C 109.5
H4B C4 H4C 109.5
C5 O1 C1 124.7(12)
O5 C5 N11 123.5(13)
O5 C5 O1 123.2(14)
N11 C5 O1 113.2(11)
C5 N11 C11 121.7(10)
C5 N11 H11 119.2
C11 N11 H11 119.1
N11 C11 C16 113.2(10)
N11 C11 C12 109.4(10)
C16 C11 C12 110.0(11)
N11 C11 H11A 108.1
C16 C11 H11A 108.1
C12 C11 H11A 108.1
C13 C12 C11 114.9(11)
C13 C12 H12A 108.5
C11 C12 H12A 108.6
C13 C12 H12B 108.6
C11 C12 H12B 108.5
H12A C12 H12B 107.5
C15 C13 C14 109.9(16)
C15 C13 C12 109.5(14)
C14 C13 C12 112.7(16)
C15 C13 H13 108.2
C14 C13 H13 108.2
C12 C13 H13 108.2
C13 C14 H14A 109.5
C13 C14 H14B 109.5
H14A C14 H14B 109.5
C13 C14 H14C 109.5
H14A C14 H14C 109.5
H14B C14 H14C 109.5
C13 C15 H15A 109.5
C13 C15 H15B 109.5
H15A C15 H15B 109.5
C13 C15 H15C 109.5
H15A C15 H15C 109.5
H15B C15 H15C 109.5
O16 C16 N21 122.3(11)
O16 C16 C11 119.6(11)
N21 C16 C11 118.1(11)
C16 N21 C21 122.7(11)
C16 N21 H21 118.7
C21 N21 H21 118.7
N21 C21 C22 114.3(12)
N21 C21 C26 110.7(11)
C22 C21 C26 111.9(12)
N21 C21 H21A 106.4
C22 C21 H21A 106.5
C26 C21 H21A 106.4
C21 C22 C23 110.8(16)
C21 C22 H22A 109.5
C23 C22 H22A 109.5
C21 C22 H22B 109.5
C23 C22 H22B 109.5
H22A C22 H22B 108.1
C25 C23 C24 114(2)
C25 C23 C22 115.8(18)
C24 C23 C22 106(2)
C25 C23 H23 107.1
C24 C23 H23 107.1
C22 C23 H23 107.1
C23 C24 H24A 109.5
C23 C24 H24B 109.5
H24A C24 H24B 109.5
C23 C24 H24C 109.5
H24A C24 H24C 109.5
H24B C24 H24C 109.5
C23 C25 H25A 109.5
C23 C25 H25B 109.5
H25A C25 H25B 109.5
C23 C25 H25C 109.5
H25A C25 H25C 109.5
H25B C25 H25C 109.5
O26 C26 N31 124.0(14)
O26 C26 C21 118.6(14)
N31 C26 C21 117.4(12)
C26 N31 C31 123.4(13)
C26 N31 H31 118.3
C31 N31 H31 118.3
N31 C31 C32 107.4(12)
N31 C31 C33 108.7(14)
C32 C31 C33 111.6(14)
N31 C31 C34 108.9(11)
C32 C31 C34 108.5(14)
C33 C31 C34 111.7(12)
C31 C32 H32A 109.5
C31 C32 H32B 109.5
H32A C32 H32B 109.5
C31 C32 H32C 109.5
H32A C32 H32C 109.5
H32B C32 H32C 109.5
C31 C33 H33A 109.5
C31 C33 H33B 109.5
H33A C33 H33B 109.5
C31 C33 H33C 109.5
H33A C33 H33C 109.5
H33B C33 H33C 109.5
O34 C34 N41 122.1(14)
O34 C34 C31 121.4(12)
N41 C34 C31 116.4(12)
C34 N41 C41 121.2(11)
C34 N41 H41 119.4
C41 N41 H41 119.4
N41 C41 C42 111.1(10)
N41 C41 C46 110.4(10)
C42 C41 C46 109.0(11)
N41 C41 H41A 108.8
C42 C41 H41A 108.8
C46 C41 H41A 108.8
C41 C42 C43 115.7(12)
C41 C42 H42A 108.4
C43 C42 H42A 108.4
C41 C42 H42B 108.4
C43 C42 H42B 108.4
H42A C42 H42B 107.4
C44 C43 C45 112.1(14)
C44 C43 C42 113.6(12)
C45 C43 C42 110.0(15)
C44 C43 H43 106.9
C45 C43 H43 106.9
C42 C43 H43 106.9
C43 C44 H44A 109.5
C43 C44 H44B 109.5
H44A C44 H44B 109.5
C43 C44 H44C 109.5
H44A C44 H44C 109.5
H44B C44 H44C 109.5
C43 C45 H45A 109.5
C43 C45 H45B 109.5
H45A C45 H45B 109.5
C43 C45 H45C 109.5
H45A C45 H45C 109.5
H45B C45 H45C 109.5
O46 C46 N51 122.1(12)
O46 C46 C41 121.1(12)
N51 C46 C41 116.8(9)
C46 N51 C51 122.9(10)
C46 N51 H51 118.5
C51 N51 H51 118.6
N51 C51 C56 110.7(11)
N51 C51 C52 112.8(11)
C56 C51 C52 113.3(11)
N51 C51 H51A 106.5
C56 C51 H51A 106.5
C52 C51 H51A 106.5
C53 C52 C51 115.4(13)
C53 C52 H52A 108.4
C51 C52 H52A 108.4
C53 C52 H52B 108.4
C51 C52 H52B 108.4
H52A C52 H52B 107.5
C52 C53 C54 112.9(18)
C52 C53 C55 107.1(17)
C54 C53 C55 113.0(19)
C52 C53 H53 107.9
C54 C53 H53 107.9
C55 C53 H53 107.9
C53 C54 H54A 109.5
C53 C54 H54B 109.5
H54A C54 H54B 109.5
C53 C54 H54C 109.5
H54A C54 H54C 109.5
H54B C54 H54C 109.5
C53 C55 H55A 109.5
C53 C55 H55B 109.5
H55A C55 H55B 109.5
C53 C55 H55C 109.5
H55A C55 H55C 109.5
H55B C55 H55C 109.5
O56 C56 N61 123.1(13)
O56 C56 C51 121.1(13)
N61 C56 C51 115.7(12)
C56 N61 C61 122.2(13)
C56 N61 H61 118.9
C61 N61 H61 118.9
N61 C61 C63 108.4(13)
N61 C61 C64 109.8(11)
C63 C61 C64 105.1(15)
N61 C61 C62 109.4(14)
C63 C61 C62 112.7(14)
C64 C61 C62 111.3(14)
C61 C62 H62A 109.5
C61 C62 H62B 109.5
H62A C62 H62B 109.5
C61 C62 H62C 109.5
H62A C62 H62C 109.5
H62B C62 H62C 109.5
C61 C63 H63A 109.5
C61 C63 H63B 109.5
H63A C63 H63B 109.5
C61 C63 H63C 109.5
H63A C63 H63C 109.5
H63B C63 H63C 109.5
O64 C64 N71 123.2(15)
O64 C64 C61 119.5(14)
N71 C64 C61 117.2(13)
C64 N71 C71 124.4(14)
C64 N71 H71 117.8
C71 N71 H71 117.8
N71 C71 C72 112.0(15)
N71 C71 C76 114.1(13)
C72 C71 C76 109.7(16)
N71 C71 H71A 106.9
C72 C71 H71A 106.9
C76 C71 H71A 106.9
C71 C72 C73 115.0(17)
C71 C72 H72A 108.5
C73 C72 H72A 108.5
C71 C72 H72B 108.5
C73 C72 H72B 108.5
H72A C72 H72B 107.5
C74 C73 C75 114(3)
C74 C73 C72 115(2)
C75 C73 C72 114(3)
C74 C73 H73 104.1
C75 C73 H73 104.1
C72 C73 H73 104.1
C73 C74 H74A 109.5
C73 C74 H74B 109.5
H74A C74 H74B 109.5
C73 C74 H74C 109.5
H74A C74 H74C 109.5
H74B C74 H74C 109.5
C73 C75 H75A 109.5
C73 C75 H75B 109.5
H75A C75 H75B 109.5
C73 C75 H75C 109.5
H75A C75 H75C 109.5
H75B C75 H75C 109.5
O76 C76 N81 119.9(17)
O76 C76 C71 121.3(17)
N81 C76 C71 118.7(15)
C76 N81 C81 119.4(14)
C76 N81 H81 120.3
C81 N81 H81 120.3
N81 C81 C86 112.1(14)
N81 C81 C82 109.1(12)
C86 C81 C82 110.9(13)
N81 C81 H81A 108.2
C86 C81 H81A 108.2
C82 C81 H81A 108.2
C83 C82 C81 115.6(14)
C83 C82 H82A 108.4
C81 C82 H82A 108.4
C83 C82 H82B 108.4
C81 C82 H82B 108.4
H82A C82 H82B 107.5
C85 C83 C84 111.3(19)
C85 C83 C82 114.0(17)
C84 C83 C82 110.8(16)
C85 C83 H83 106.8
C84 C83 H83 106.7
C82 C83 H83 106.7
C83 C84 H84A 109.5
C83 C84 H84B 109.5
H84A C84 H84B 109.5
C83 C84 H84C 109.5
H84A C84 H84C 109.5
H84B C84 H84C 109.5
C83 C85 H85A 109.5
C83 C85 H85B 109.5
H85A C85 H85B 109.5
C83 C85 H85C 109.5
H85A C85 H85C 109.5
H85B C85 H85C 109.5
O86 C86 N91 120.7(15)
O86 C86 C81 121.5(13)
N91 C86 C81 117.7(13)
C86 N91 C91 122.7(13)
C86 N91 H91 118.7
C91 N91 H91 118.7
N91 C91 C94 107.9(15)
N91 C91 C92 112.4(15)
C94 C91 C92 110.2(15)
N91 C91 C93 108.7(13)
C94 C91 C93 107.8(14)
C92 C91 C93 109.6(16)
C91 C92 H92A 109.5
C91 C92 H92B 109.5
H92A C92 H92B 109.5
C91 C92 H92C 109.5
H92A C92 H92C 109.5
H92B C92 H92C 109.5
C91 C93 H93A 109.5
C91 C93 H93B 109.5
H93A C93 H93B 109.5
C91 C93 H93C 109.5
H93A C93 H93C 109.5
H93B C93 H93C 109.5
O94 C94 O95 123.8(18)
O94 C94 C91 124.5(18)
O95 C94 C91 111.1(15)
C94 O95 C95 117.8(15)
O95 C95 H95A 109.5
O95 C95 H95B 109.5
H95A C95 H95B 109.5
O95 C95 H95C 109.5
H95A C95 H95C 109.5
H95B C95 H95C 109.5
H1W O1W H2W 116.4(18)

loop_
_geom_bond_atom_site_label_1
_geom_bond_atom_site_label_2
_geom_bond_distance
C1 C2 1.43(3)
C1 C3 1.49(3)
C1 O1 1.495(19)
C1 C4 1.51(2)
C2 H2A 0.9600
C2 H2B 0.9600
C2 H2C 0.9600
C3 H3A 0.9600
C3 H3B 0.9600
C3 H3C 0.9600
C4 H4A 0.9600
C4 H4B 0.9600
C4 H4C 0.9600
O1 C5 1.320(17)
C5 O5 1.267(16)
C5 N11 1.311(17)
N11 C11 1.421(16)
N11 H11 0.8600
C11 C16 1.532(18)
C11 C12 1.544(18)
C11 H11A 0.9800
C12 C13 1.52(2)
C12 H12A 0.9700
C12 H12B 0.9700
C13 C15 1.48(2)
C13 C14 1.51(3)
C13 H13 0.9800
C14 H14A 0.9600
C14 H14B 0.9600
C14 H14C 0.9600
C15 H15A 0.9600
C15 H15B 0.9600
C15 H15C 0.9600
C16 O16 1.244(14)
C16 N21 1.325(16)
N21 C21 1.431(17)
N21 H21 0.8600
C21 C22 1.53(2)
C21 C26 1.546(19)
C21 H21A 0.9800
C22 C23 1.55(2)
C22 H22A 0.9700
C22 H22B 0.9700
C23 C25 1.51(3)
C23 C24 1.51(4)
C23 H23 0.9800
C24 H24A 0.9600
C24 H24B 0.9600
C24 H24C 0.9600
C25 H25A 0.9600
C25 H25B 0.9600
C25 H25C 0.9600
C26 O26 1.249(16)
C26 N31 1.305(19)
N31 C31 1.467(18)
N31 H31 0.8600
C31 C32 1.52(2)
C31 C33 1.53(2)
C31 C34 1.53(2)
C32 H32A 0.9600
C32 H32B 0.9600
C32 H32C 0.9600
C33 H33A 0.9600
C33 H33B 0.9600
C33 H33C 0.9600
C34 O34 1.245(15)
C34 N41 1.305(16)
N41 C41 1.442(15)
N41 H41 0.8600
C41 C42 1.521(18)
C41 C46 1.529(18)
C41 H41A 0.9800
C42 C43 1.546(19)
C42 H42A 0.9700
C42 H42B 0.9700
C43 C44 1.48(2)
C43 C45 1.51(2)
C43 H43 0.9800
C44 H44A 0.9600
C44 H44B 0.9600
C44 H44C 0.9600
C45 H45A 0.9600
C45 H45B 0.9600
C45 H45C 0.9600
C46 O46 1.272(14)
C46 N51 1.315(16)
N51 C51 1.452(16)
N51 H51 0.8600
C51 C56 1.513(19)
C51 C52 1.516(19)
C51 H51A 0.9800
C52 C53 1.50(2)
C52 H52A 0.9700
C52 H52B 0.9700
C53 C54 1.53(3)
C53 C55 1.56(3)
C53 H53 0.9800
C54 H54A 0.9600
C54 H54B 0.9600
C54 H54C 0.9600
C55 H55A 0.9600
C55 H55B 0.9600
C55 H55C 0.9600
C56 O56 1.237(15)
C56 N61 1.317(18)
N61 C61 1.474(18)
N61 H61 0.8600
C61 C63 1.52(2)
C61 C64 1.53(2)
C61 C62 1.56(3)
C62 H62A 0.9600
C62 H62B 0.9600
C62 H62C 0.9600
C63 H63A 0.9600
C63 H63B 0.9600
C63 H63C 0.9600
C64 O64 1.230(17)
C64 N71 1.320(19)
N71 C71 1.45(2)
N71 H71 0.8600
C71 C72 1.47(3)
C71 C76 1.49(2)
C71 H71A 0.9800
C72 C73 1.55(3)
C72 H72A 0.9700
C72 H72B 0.9700
C73 C74 1.47(3)
C73 C75 1.53(4)
C73 H73 0.9800
C74 H74A 0.9600
C74 H74B 0.9600
C74 H74C 0.9600
C75 H75A 0.9600
C75 H75B 0.9600
C75 H75C 0.9600
C76 O76 1.24(2)
C76 N81 1.35(2)
N81 C81 1.46(2)
N81 H81 0.8600
C81 C86 1.49(2)
C81 C82 1.54(2)
C81 H81A 0.9800
C82 C83 1.52(2)
C82 H82A 0.9700
C82 H82B 0.9700
C83 C85 1.48(3)
C83 C84 1.52(3)
C83 H83 0.9800
C84 H84A 0.9600
C84 H84B 0.9600
C84 H84C 0.9600
C85 H85A 0.9600
C85 H85B 0.9600
C85 H85C 0.9600
C86 O86 1.250(17)
C86 N91 1.338(18)
N91 C91 1.48(2)
N91 H91 0.8600
C91 C94 1.50(2)
C91 C92 1.51(3)
C91 C93 1.52(2)
C92 H92A 0.9600
C92 H92B 0.9600
C92 H92C 0.9600
C93 H93A 0.9600
C93 H93B 0.9600
C93 H93C 0.9600
C94 O94 1.197(18)
C94 O95 1.34(2)
O95 C95 1.45(2)
C95 H95A 0.9600
C95 H95B 0.9600
C95 H95C 0.9600
O1W H1W 0.826(18)
O1W H2W 0.87(2)

loop_
_geom_torsion_atom_site_label_1
_geom_torsion_atom_site_label_2
_geom_torsion_atom_site_label_3
_geom_torsion_atom_site_label_4
_geom_torsion
C2 C1 O1 C5 73(2)
C3 C1 O1 C5 -171.3(16)
C4 C1 O1 C5 -51(2)
C1 O1 C5 O5 -21(2)
C1 O1 C5 N11 161.2(15)
O5 C5 N11 C11 8(2)
O1 C5 N11 C11 -174.8(12)
C5 N11 C11 C16 -67.1(16)
C5 N11 C11 C12 169.9(12)
N11 C11 C12 C13 -172.4(12)
C16 C11 C12 C13 62.8(15)
C11 C12 C13 C15 -175.4(14)
C11 C12 C13 C14 61.9(17)
N11 C11 C16 O16 138.9(12)
C12 C11 C16 O16 -98.5(14)
N11 C11 C16 N21 -40.8(16)
C12 C11 C16 N21 81.9(14)
O16 C16 N21 C21 -1(2)
C11 C16 N21 C21 178.9(12)
C16 N21 C21 C22 70.3(17)
C16 N21 C21 C26 -57.2(17)
N21 C21 C22 C23 155.7(13)
C26 C21 C22 C23 -77.4(17)
C21 C22 C23 C25 -73(2)
C21 C22 C23 C24 160(2)
N21 C21 C26 O26 125.9(13)
C22 C21 C26 O26 -2.9(18)
N21 C21 C26 N31 -53.0(16)
C22 C21 C26 N31 178.2(13)
O26 C26 N31 C31 1(2)
C21 C26 N31 C31 -179.9(12)
C26 N31 C31 C32 -171.0(14)
C26 N31 C31 C33 68.1(17)
C26 N31 C31 C34 -53.7(18)
N31 C31 C34 O34 133.5(15)
C32 C31 C34 O34 -109.9(17)
C33 C31 C34 O34 13(2)
N31 C31 C34 N41 -50.0(18)
C32 C31 C34 N41 66.7(17)
C33 C31 C34 N41 -170.0(15)
O34 C34 N41 C41 -1(2)
C31 C34 N41 C41 -177.5(13)
C34 N41 C41 C42 177.0(13)
C34 N41 C41 C46 -61.9(16)
N41 C41 C42 C43 -71.4(15)
C46 C41 C42 C43 166.7(11)
C41 C42 C43 C44 -65.0(17)
C41 C42 C43 C45 168.3(14)
N41 C41 C46 O46 133.1(12)
C42 C41 C46 O46 -104.7(14)
N41 C41 C46 N51 -49.1(15)
C42 C41 C46 N51 73.1(14)
O46 C46 N51 C51 1.9(18)
C41 C46 N51 C51 -175.9(11)
C46 N51 C51 C56 -58.0(15)
C46 N51 C51 C52 70.2(15)
N51 C51 C52 C53 63.1(18)
C56 C51 C52 C53 -170.1(15)
C51 C52 C53 C54 60(2)
C51 C52 C53 C55 -174.9(16)
N51 C51 C56 O56 136.5(13)
C52 C51 C56 O56 8.5(19)
N51 C51 C56 N61 -46.5(16)
C52 C51 C56 N61 -174.4(12)
O56 C56 N61 C61 4(2)
C51 C56 N61 C61 -173.1(13)
C56 N61 C61 C63 -171.6(14)
C56 N61 C61 C64 -57(2)
C56 N61 C61 C62 65.1(18)
N61 C61 C64 O64 149.6(15)
C63 C61 C64 O64 -94.0(19)
C62 C61 C64 O64 28(2)
N61 C61 C64 N71 -34(2)
C63 C61 C64 N71 82.3(17)
C62 C61 C64 N71 -155.4(14)
O64 C64 N71 C71 1(3)
C61 C64 N71 C71 -175.0(15)
C64 N71 C71 C72 142.9(16)
C64 N71 C71 C76 -91.7(19)
N71 C71 C72 C73 -62(2)
C76 C71 C72 C73 169.8(17)
C71 C72 C73 C74 -56(3)
C71 C72 C73 C75 171(2)
N71 C71 C76 O76 -176.5(16)
C72 C71 C76 O76 -50(2)
N71 C71 C76 N81 -1(2)
C72 C71 C76 N81 125.8(16)
O76 C76 N81 C81 3(2)
C71 C76 N81 C81 -173.2(15)
C76 N81 C81 C86 64.6(18)
C76 N81 C81 C82 -172.1(13)
N81 C81 C82 C83 -179.3(14)
C86 C81 C82 C83 -55.3(18)
C81 C82 C83 C85 -63(2)
C81 C82 C83 C84 170.1(15)
N81 C81 C86 O86 -142.6(15)
C82 C81 C86 O86 95.2(16)
N81 C81 C86 N91 39.5(19)
C82 C81 C86 N91 -82.8(18)
O86 C86 N91 C91 0(2)
C81 C86 N91 C91 177.6(14)
C86 N91 C91 C94 -47(2)
C86 N91 C91 C92 75(2)
C86 N91 C91 C93 -163.7(15)
N91 C91 C94 O94 137.7(16)
C92 C91 C94 O94 15(2)
C93 C91 C94 O94 -105.0(19)
N91 C91 C94 O95 -50.6(17)
C92 C91 C94 O95 -173.7(14)
C93 C91 C94 O95 66.7(18)
O94 C94 O95 C95 -4(2)
C91 C94 O95 C95 -175.3(14)
